data_7153987
loop_
_publ_author_name
'Kong, Lili'
'Rao, Mingjin'
'Ou, Jinjie'
'Yin, Jun'
'Lu, Weiqiang'
'Liu, Mingyao'
'Pang, Xiufeng'
'Gao, Shuanhu'

_publ_section_title
;
 Total synthesis and biological studies of cryptocin and derivatives of
 equisetin and fusarisetin A.
;
_journal_issue 38
_journal_name_full 'Organic &amp; biomolecular chemistry'
_journal_page_first 7591
_journal_page_last 7597
_journal_paper_doi 10.1039/c4ob01149j
_journal_volume 12
_journal_year 2014
_chemical_formula_sum 'C25 H37 N O4'
_chemical_formula_weight 415.56
_chemical_name_systematic
; 
 ? 
;
_space_group_IT_number 19
_symmetry_cell_setting orthorhombic
_symmetry_space_group_name_Hall 'P 2ac 2ab'
_symmetry_space_group_name_H-M 'P 21 21 21'
_atom_sites_solution_hydrogens geom
_atom_sites_solution_primary direct
_atom_sites_solution_secondary difmap
_audit_creation_method SHELXL-97
_cell_angle_alpha 90.00
_cell_angle_beta 90.00
_cell_angle_gamma 90.00
_cell_formula_units_Z 4
_cell_length_a 6.8794(5)
_cell_length_b 14.9305(10)
_cell_length_c 22.2706(15)
_cell_measurement_temperature 173(2)
_cell_volume 2287.5(3)
_computing_structure_refinement 'SHELXL-97 (Sheldrick, 2008)'
_computing_structure_solution 'SHELXS-97 (Sheldrick, 2008)'
_diffrn_ambient_temperature 173(2)
_diffrn_measured_fraction_theta_full 0.999
_diffrn_measured_fraction_theta_max 0.999
_diffrn_radiation_monochromator graphite
_diffrn_radiation_source 'fine-focus sealed tube'
_diffrn_radiation_type MoK\a
_diffrn_radiation_wavelength 0.71073
_diffrn_reflns_av_R_equivalents 0.0849
_diffrn_reflns_av_sigmaI/netI 0.0547
_diffrn_reflns_limit_h_max 8
_diffrn_reflns_limit_h_min -8
_diffrn_reflns_limit_k_max 17
_diffrn_reflns_limit_k_min -17
_diffrn_reflns_limit_l_max 24
_diffrn_reflns_limit_l_min -26
_diffrn_reflns_number 26907
_diffrn_reflns_theta_full 25.01
_diffrn_reflns_theta_max 25.01
_diffrn_reflns_theta_min 1.64
_exptl_absorpt_coefficient_mu 0.080
_exptl_absorpt_correction_T_max 0.9888
_exptl_absorpt_correction_T_min 0.9755
_exptl_absorpt_correction_type multi-scan
_exptl_absorpt_process_details sadabs
_exptl_crystal_colour colorless
_exptl_crystal_density_diffrn 1.207
_exptl_crystal_density_method 'not measured'
_exptl_crystal_description block
_exptl_crystal_F_000 904
_exptl_crystal_size_max 0.31
_exptl_crystal_size_mid 0.17
_exptl_crystal_size_min 0.14
_refine_diff_density_max 0.166
_refine_diff_density_min -0.209
_refine_diff_density_rms 0.051
_refine_ls_abs_structure_details 'Flack H D (1983), Acta Cryst. A39, 876-881'
_refine_ls_abs_structure_Flack 1.6(13)
_refine_ls_extinction_method none
_refine_ls_goodness_of_fit_ref 1.027
_refine_ls_hydrogen_treatment mixed
_refine_ls_matrix_type full
_refine_ls_number_parameters 287
_refine_ls_number_reflns 4021
_refine_ls_number_restraints 0
_refine_ls_restrained_S_all 1.027
_refine_ls_R_factor_all 0.0713
_refine_ls_R_factor_gt 0.0437
_refine_ls_shift/su_max 0.000
_refine_ls_shift/su_mean 0.000
_refine_ls_structure_factor_coef Fsqd
_refine_ls_weighting_details 'calc w=1/[\s^2^(Fo^2^)+(0.0393P)^2^+0.4065P] where P=(Fo^2^+2Fc^2^)/3'
_refine_ls_weighting_scheme calc
_refine_ls_wR_factor_gt 0.0867
_refine_ls_wR_factor_ref 0.0992
_reflns_number_gt 3003
_reflns_number_total 4021
_reflns_threshold_expression >2sigma(I)
_cod_data_source_file c4ob01149j2.cif
_cod_data_source_block z
_cod_depositor_comments 'Adding full bibliography for 7153985--7153987.cif.'
_cod_original_sg_symbol_H-M P2(1)2(1)2(1)
_cod_database_code 7153987

loop_
_symmetry_equiv_pos_as_xyz
'x, y, z'
'-x+1/2, -y, z+1/2'
'-x, y+1/2, -z+1/2'
'x+1/2, -y+1/2, -z'

loop_
_atom_site_label
_atom_site_type_symbol
_atom_site_fract_x
_atom_site_fract_y
_atom_site_fract_z
_atom_site_U_iso_or_equiv
_atom_site_adp_type
_atom_site_occupancy
_atom_site_symmetry_multiplicity
_atom_site_calc_flag
_atom_site_refinement_flags
O1 O 0.0402(2) 0.69430(12) 0.20610(9) 0.0377(5) Uani 1 1 d .
O2 O 0.6930(2) 0.61324(12) 0.23472(8) 0.0391(4) Uani 1 1 d .
O3 O 0.3697(3) 0.75616(11) 0.29552(7) 0.0438(5) Uani 1 1 d .
O4 O 0.1121(2) 0.55286(10) 0.17335(8) 0.0337(4) Uani 1 1 d .
N1 N 0.5105(3) 0.66097(13) 0.15459(8) 0.0286(5) Uani 1 1 d .
C1 C 0.3685(4) 0.60604(16) 0.39413(11) 0.0323(6) Uani 1 1 d .
H1B H 0.4691 0.5681 0.3740 0.039 Uiso 1 1 calc R
C2 C 0.4758(4) 0.68483(17) 0.42228(12) 0.0451(7) Uani 1 1 d .
H2A H 0.5413 0.7199 0.3904 0.054 Uiso 1 1 calc R
H2B H 0.3815 0.7246 0.4427 0.054 Uiso 1 1 calc R
C3 C 0.6256(5) 0.65203(19) 0.46727(12) 0.0508(8) Uani 1 1 d .
H3A H 0.6898 0.7045 0.4859 0.061 Uiso 1 1 calc R
H3B H 0.7264 0.6173 0.4457 0.061 Uiso 1 1 calc R
C4 C 0.5389(4) 0.59370(18) 0.51662(12) 0.0438(7) Uani 1 1 d .
H4A H 0.4456 0.6308 0.5404 0.053 Uiso 1 1 calc R
C5 C 0.4275(4) 0.51684(18) 0.48802(12) 0.0453(7) Uani 1 1 d .
H5A H 0.3627 0.4818 0.5200 0.054 Uiso 1 1 calc R
H5B H 0.5208 0.4767 0.4675 0.054 Uiso 1 1 calc R
C6 C 0.2749(4) 0.54762(19) 0.44280(11) 0.0410(7) Uani 1 1 d .
H6A H 0.1780 0.5853 0.4647 0.049 Uiso 1 1 calc R
C7 C 0.1684(4) 0.47072(19) 0.41515(13) 0.0484(8) Uani 1 1 d .
H7A H 0.1373 0.4211 0.4401 0.058 Uiso 1 1 calc R
C8 C 0.1150(4) 0.46751(19) 0.35854(13) 0.0464(7) Uani 1 1 d .
H8A H 0.0562 0.4140 0.3444 0.056 Uiso 1 1 calc R
C9 C 0.1412(4) 0.54343(16) 0.31471(11) 0.0353(6) Uani 1 1 d .
H9A H 0.0114 0.5567 0.2966 0.042 Uiso 1 1 calc R
C10 C 0.2149(4) 0.63021(16) 0.34505(11) 0.0328(6) Uani 1 1 d .
C11 C 0.3153(3) 0.67932(16) 0.29412(11) 0.0298(6) Uani 1 1 d .
C12 C 0.3401(3) 0.61783(15) 0.24019(10) 0.0257(5) Uani 1 1 d .
C13 C 0.2853(3) 0.52386(15) 0.26239(11) 0.0302(6) Uani 1 1 d .
H13A H 0.4024 0.4908 0.2771 0.036 Uiso 1 1 calc R
C14 C 0.1989(4) 0.47844(15) 0.20679(12) 0.0364(6) Uani 1 1 d .
C15 C 0.1915(3) 0.63669(15) 0.18974(11) 0.0281(6) Uani 1 1 d .
C16 C 0.3089(3) 0.67544(16) 0.13621(11) 0.0301(6) Uani 1 1 d .
H16A H 0.2836 0.6363 0.1006 0.036 Uiso 1 1 calc R
C17 C 0.5353(3) 0.62989(16) 0.21049(11) 0.0290(6) Uani 1 1 d .
C18 C 0.6713(4) 0.6695(3) 0.11267(14) 0.0438(7) Uani 1 1 d .
H18A H 0.709(4) 0.7310(19) 0.1089(12) 0.048(9) Uiso 1 1 d .
H18B H 0.783(4) 0.6298(17) 0.1263(11) 0.044(8) Uiso 1 1 d .
H18C H 0.627(4) 0.6510(17) 0.0716(13) 0.056(8) Uiso 1 1 d .
C19 C 0.2628(4) 0.77275(16) 0.11754(12) 0.0380(7) Uani 1 1 d .
H19A H 0.1192 0.7801 0.1224 0.046 Uiso 1 1 calc R
C20 C 0.3554(4) 0.84256(16) 0.15761(12) 0.0413(7) Uani 1 1 d .
H20A H 0.3201 0.9025 0.1433 0.062 Uiso 1 1 calc R
H20B H 0.4970 0.8358 0.1566 0.062 Uiso 1 1 calc R
H20C H 0.3090 0.8347 0.1989 0.062 Uiso 1 1 calc R
C21 C 0.3051(5) 0.7905(2) 0.05197(12) 0.0571(9) Uani 1 1 d .
H21A H 0.2733 0.8528 0.0424 0.086 Uiso 1 1 calc R
H21B H 0.2262 0.7504 0.0271 0.086 Uiso 1 1 calc R
H21C H 0.4432 0.7796 0.0440 0.086 Uiso 1 1 calc R
C22 C 0.3554(5) 0.43593(19) 0.16834(13) 0.0523(8) Uani 1 1 d .
H22A H 0.2956 0.4080 0.1331 0.078 Uiso 1 1 calc R
H22B H 0.4242 0.3903 0.1918 0.078 Uiso 1 1 calc R
H22C H 0.4476 0.4820 0.1553 0.078 Uiso 1 1 calc R
C23 C 0.0333(5) 0.41275(18) 0.21812(14) 0.0565(9) Uani 1 1 d .
H23A H -0.0121 0.3883 0.1798 0.085 Uiso 1 1 calc R
H23B H -0.0740 0.4439 0.2382 0.085 Uiso 1 1 calc R
H23C H 0.0795 0.3638 0.2437 0.085 Uiso 1 1 calc R
C24 C 0.6964(5) 0.5596(2) 0.55873(13) 0.0586(9) Uani 1 1 d .
H24A H 0.6373 0.5226 0.5901 0.088 Uiso 1 1 calc R
H24B H 0.7632 0.6106 0.5772 0.088 Uiso 1 1 calc R
H24C H 0.7902 0.5237 0.5360 0.088 Uiso 1 1 calc R
C25 C 0.0496(4) 0.6885(2) 0.36957(14) 0.0538(8) Uani 1 1 d .
H25A H -0.0435 0.7011 0.3373 0.081 Uiso 1 1 calc R
H25B H 0.1030 0.7449 0.3848 0.081 Uiso 1 1 calc R
H25C H -0.0165 0.6566 0.4022 0.081 Uiso 1 1 calc R
H1A H -0.054(4) 0.6613(19) 0.2140(13) 0.060(10) Uiso 1 1 d .

loop_
_atom_site_aniso_label
_atom_site_aniso_U_11
_atom_site_aniso_U_22
_atom_site_aniso_U_33
_atom_site_aniso_U_23
_atom_site_aniso_U_13
_atom_site_aniso_U_12
O1 0.0193(9) 0.0285(10) 0.0653(13) 0.0031(9) 0.0035(9) 0.0036(8)
O2 0.0196(9) 0.0560(12) 0.0417(10) 0.0117(9) -0.0029(8) 0.0009(8)
O3 0.0641(12) 0.0293(10) 0.0380(10) 0.0018(9) 0.0017(10) -0.0131(9)
O4 0.0298(9) 0.0219(9) 0.0495(11) 0.0014(8) -0.0107(8) -0.0059(8)
N1 0.0220(10) 0.0359(12) 0.0279(11) 0.0034(10) 0.0031(9) -0.0020(9)
C1 0.0361(14) 0.0300(14) 0.0308(14) -0.0031(11) 0.0108(12) -0.0045(12)
C2 0.0654(19) 0.0352(15) 0.0348(15) 0.0004(13) 0.0059(15) -0.0123(15)
C3 0.065(2) 0.0527(19) 0.0345(15) 0.0001(14) 0.0015(15) -0.0203(16)
C4 0.0587(19) 0.0399(16) 0.0328(15) 0.0014(13) 0.0064(15) -0.0058(14)
C5 0.0577(19) 0.0380(16) 0.0402(16) 0.0062(13) 0.0085(14) -0.0035(14)
C6 0.0441(17) 0.0400(15) 0.0389(16) 0.0047(13) 0.0143(13) -0.0037(14)
C7 0.0490(18) 0.0455(18) 0.0508(18) 0.0141(15) 0.0077(16) -0.0153(15)
C8 0.0448(17) 0.0374(17) 0.057(2) 0.0112(15) 0.0028(15) -0.0155(14)
C9 0.0281(13) 0.0328(14) 0.0451(16) 0.0069(13) 0.0041(12) -0.0065(12)
C10 0.0307(14) 0.0282(14) 0.0394(15) 0.0026(12) 0.0095(12) -0.0013(12)
C11 0.0260(12) 0.0274(14) 0.0361(14) 0.0036(12) 0.0026(12) -0.0034(11)
C12 0.0182(12) 0.0249(13) 0.0339(13) -0.0001(11) 0.0011(11) -0.0014(10)
C13 0.0261(13) 0.0253(13) 0.0390(14) 0.0020(11) 0.0001(12) -0.0015(11)
C14 0.0445(15) 0.0206(13) 0.0442(15) 0.0027(12) -0.0114(14) -0.0008(12)
C15 0.0214(12) 0.0215(12) 0.0415(15) -0.0022(11) -0.0020(12) -0.0027(10)
C16 0.0251(13) 0.0321(14) 0.0331(14) 0.0003(12) -0.0050(11) -0.0034(12)
C17 0.0238(13) 0.0290(14) 0.0343(14) -0.0009(12) 0.0013(11) 0.0002(11)
C18 0.0336(17) 0.060(2) 0.0379(17) 0.0082(17) 0.0104(14) 0.0021(16)
C19 0.0363(15) 0.0340(16) 0.0436(15) 0.0080(13) -0.0072(13) -0.0028(13)
C20 0.0437(16) 0.0305(15) 0.0496(17) 0.0019(13) 0.0019(14) -0.0014(13)
C21 0.073(2) 0.0507(18) 0.0482(18) 0.0122(15) -0.0132(17) -0.0117(17)
C22 0.070(2) 0.0380(17) 0.0491(18) -0.0124(14) -0.0141(16) 0.0196(16)
C23 0.075(2) 0.0321(15) 0.062(2) 0.0098(14) -0.0233(18) -0.0225(15)
C24 0.076(2) 0.0548(19) 0.0454(18) 0.0028(15) -0.0059(17) -0.0003(18)
C25 0.0487(19) 0.0515(19) 0.061(2) 0.0083(16) 0.0217(15) 0.0132(16)

loop_
_atom_type_symbol
_atom_type_description
_atom_type_scat_dispersion_real
_atom_type_scat_dispersion_imag
_atom_type_scat_source
C C 0.0033 0.0016 'International Tables Vol C Tables 4.2.6.8 and 6.1.1.4'
H H 0.0000 0.0000 'International Tables Vol C Tables 4.2.6.8 and 6.1.1.4'
N N 0.0061 0.0033 'International Tables Vol C Tables 4.2.6.8 and 6.1.1.4'
O O 0.0106 0.0060 'International Tables Vol C Tables 4.2.6.8 and 6.1.1.4'

loop_
_geom_angle_atom_site_label_1
_geom_angle_atom_site_label_2
_geom_angle_atom_site_label_3
_geom_angle
C15 O1 H1A 106(2)
C15 O4 C14 112.50(17)
C17 N1 C18 122.1(2)
C17 N1 C16 115.60(19)
C18 N1 C16 122.0(2)
C2 C1 C6 110.6(2)
C2 C1 C10 115.9(2)
C6 C1 C10 110.0(2)
C2 C1 H1B 106.6
C6 C1 H1B 106.6
C10 C1 H1B 106.6
C3 C2 C1 110.6(2)
C3 C2 H2A 109.5
C1 C2 H2A 109.5
C3 C2 H2B 109.5
C1 C2 H2B 109.5
H2A C2 H2B 108.1
C2 C3 C4 113.2(2)
C2 C3 H3A 108.9
C4 C3 H3A 108.9
C2 C3 H3B 108.9
C4 C3 H3B 108.9
H3A C3 H3B 107.7
C5 C4 C24 111.4(2)
C5 C4 C3 109.1(2)
C24 C4 C3 110.9(2)
C5 C4 H4A 108.5
C24 C4 H4A 108.5
C3 C4 H4A 108.5
C4 C5 C6 113.3(2)
C4 C5 H5A 108.9
C6 C5 H5A 108.9
C4 C5 H5B 108.9
C6 C5 H5B 108.9
H5A C5 H5B 107.7
C7 C6 C5 112.2(2)
C7 C6 C1 110.6(2)
C5 C6 C1 110.4(2)
C7 C6 H6A 107.8
C5 C6 H6A 107.8
C1 C6 H6A 107.8
C8 C7 C6 124.1(2)
C8 C7 H7A 118.0
C6 C7 H7A 118.0
C7 C8 C9 124.1(3)
C7 C8 H8A 118.0
C9 C8 H8A 118.0
C8 C9 C10 112.7(2)
C8 C9 C13 114.8(2)
C10 C9 C13 105.98(19)
C8 C9 H9A 107.7
C10 C9 H9A 107.7
C13 C9 H9A 107.7
C11 C10 C25 109.3(2)
C11 C10 C9 103.15(19)
C25 C10 C9 112.8(2)
C11 C10 C1 109.08(19)
C25 C10 C1 112.6(2)
C9 C10 C1 109.5(2)
O3 C11 C10 125.5(2)
O3 C11 C12 124.0(2)
C10 C11 C12 110.5(2)
C17 C12 C11 111.98(18)
C17 C12 C13 118.00(19)
C11 C12 C13 105.65(19)
C17 C12 C15 104.40(19)
C11 C12 C15 112.93(18)
C13 C12 C15 103.79(18)
C14 C13 C12 103.86(19)
C14 C13 C9 116.2(2)
C12 C13 C9 103.06(18)
C14 C13 H13A 111.1
C12 C13 H13A 111.1
C9 C13 H13A 111.1
O4 C14 C22 108.7(2)
O4 C14 C23 105.5(2)
C22 C14 C23 110.8(2)
O4 C14 C13 103.50(18)
C22 C14 C13 111.5(2)
C23 C14 C13 116.2(2)
O1 C15 O4 108.92(18)
O1 C15 C12 114.53(19)
O4 C15 C12 106.39(17)
O1 C15 C16 110.99(19)
O4 C15 C16 109.45(19)
C12 C15 C16 106.38(17)
N1 C16 C19 114.2(2)
N1 C16 C15 102.92(18)
C19 C16 C15 116.8(2)
N1 C16 H16A 107.5
C19 C16 H16A 107.5
C15 C16 H16A 107.5
O2 C17 N1 125.9(2)
O2 C17 C12 124.5(2)
N1 C17 C12 109.6(2)
N1 C18 H18A 110.2(17)
N1 C18 H18B 109.5(14)
H18A C18 H18B 112(2)
N1 C18 H18C 109.5(17)
H18A C18 H18C 105(2)
H18B C18 H18C 110(2)
C21 C19 C20 111.6(2)
C21 C19 C16 112.6(2)
C20 C19 C16 113.8(2)
C21 C19 H19A 106.0
C20 C19 H19A 106.0
C16 C19 H19A 106.0
C19 C20 H20A 109.5
C19 C20 H20B 109.5
H20A C20 H20B 109.5
C19 C20 H20C 109.5
H20A C20 H20C 109.5
H20B C20 H20C 109.5
C19 C21 H21A 109.5
C19 C21 H21B 109.5
H21A C21 H21B 109.5
C19 C21 H21C 109.5
H21A C21 H21C 109.5
H21B C21 H21C 109.5
C14 C22 H22A 109.5
C14 C22 H22B 109.5
H22A C22 H22B 109.5
C14 C22 H22C 109.5
H22A C22 H22C 109.5
H22B C22 H22C 109.5
C14 C23 H23A 109.5
C14 C23 H23B 109.5
H23A C23 H23B 109.5
C14 C23 H23C 109.5
H23A C23 H23C 109.5
H23B C23 H23C 109.5
C4 C24 H24A 109.5
C4 C24 H24B 109.5
H24A C24 H24B 109.5
C4 C24 H24C 109.5
H24A C24 H24C 109.5
H24B C24 H24C 109.5
C10 C25 H25A 109.5
C10 C25 H25B 109.5
H25A C25 H25B 109.5
C10 C25 H25C 109.5
H25A C25 H25C 109.5
H25B C25 H25C 109.5

loop_
_geom_bond_atom_site_label_1
_geom_bond_atom_site_label_2
_geom_bond_distance
O1 C15 1.398(3)
O1 H1A 0.83(3)
O2 C17 1.237(3)
O3 C11 1.207(3)
O4 C15 1.414(3)
O4 C14 1.465(3)
N1 C17 1.339(3)
N1 C18 1.453(3)
N1 C16 1.462(3)
C1 C2 1.524(3)
C1 C6 1.533(3)
C1 C10 1.562(4)
C1 H1B 1.0000
C2 C3 1.519(4)
C2 H2A 0.9900
C2 H2B 0.9900
C3 C4 1.524(4)
C3 H3A 0.9900
C3 H3B 0.9900
C4 C5 1.520(4)
C4 C24 1.520(4)
C4 H4A 1.0000
C5 C6 1.526(4)
C5 H5A 0.9900
C5 H5B 0.9900
C6 C7 1.495(4)
C6 H6A 1.0000
C7 C8 1.314(4)
C7 H7A 0.9500
C8 C9 1.507(3)
C8 H8A 0.9500
C9 C10 1.547(3)
C9 C13 1.558(3)
C9 H9A 1.0000
C10 C11 1.517(3)
C10 C25 1.532(4)
C11 C12 1.521(3)
C12 C17 1.507(3)
C12 C13 1.535(3)
C12 C15 1.545(3)
C13 C14 1.532(3)
C13 H13A 1.0000
C14 C22 1.515(4)
C14 C23 1.524(4)
C15 C16 1.552(3)
C16 C19 1.544(3)
C16 H16A 1.0000
C18 H18A 0.96(3)
C18 H18B 1.02(3)
C18 H18C 1.00(3)
C19 C21 1.512(4)
C19 C20 1.513(3)
C19 H19A 1.0000
C20 H20A 0.9800
C20 H20B 0.9800
C20 H20C 0.9800
C21 H21A 0.9800
C21 H21B 0.9800
C21 H21C 0.9800
C22 H22A 0.9800
C22 H22B 0.9800
C22 H22C 0.9800
C23 H23A 0.9800
C23 H23B 0.9800
C23 H23C 0.9800
C24 H24A 0.9800
C24 H24B 0.9800
C24 H24C 0.9800
C25 H25A 0.9800
C25 H25B 0.9800
C25 H25C 0.9800

loop_
_geom_torsion_atom_site_label_1
_geom_torsion_atom_site_label_2
_geom_torsion_atom_site_label_3
_geom_torsion_atom_site_label_4
_geom_torsion
C6 C1 C2 C3 56.1(3)
C10 C1 C2 C3 -177.8(2)
C1 C2 C3 C4 -56.7(3)
C2 C3 C4 C5 54.5(3)
C2 C3 C4 C24 177.6(2)
C24 C4 C5 C6 -176.9(2)
C3 C4 C5 C6 -54.1(3)
C4 C5 C6 C7 179.7(2)
C4 C5 C6 C1 55.8(3)
C2 C1 C6 C7 179.6(2)
C10 C1 C6 C7 50.2(3)
C2 C1 C6 C5 -55.6(3)
C10 C1 C6 C5 175.0(2)
C5 C6 C7 C8 -141.8(3)
C1 C6 C7 C8 -18.0(4)
C6 C7 C8 C9 -4.5(5)
C7 C8 C9 C10 -7.0(4)
C7 C8 C9 C13 114.5(3)
C8 C9 C10 C11 155.1(2)
C13 C9 C10 C11 28.7(2)
C8 C9 C10 C25 -87.1(3)
C13 C9 C10 C25 146.5(2)
C8 C9 C10 C1 39.1(3)
C13 C9 C10 C1 -87.3(2)
C2 C1 C10 C11 59.7(3)
C6 C1 C10 C11 -173.9(2)
C2 C1 C10 C25 -61.8(3)
C6 C1 C10 C25 64.6(3)
C2 C1 C10 C9 171.9(2)
C6 C1 C10 C9 -61.7(2)
C25 C10 C11 O3 48.4(3)
C9 C10 C11 O3 168.6(2)
C1 C10 C11 O3 -75.0(3)
C25 C10 C11 C12 -132.0(2)
C9 C10 C11 C12 -11.8(3)
C1 C10 C11 C12 104.6(2)
O3 C11 C12 C17 40.1(3)
C10 C11 C12 C17 -139.5(2)
O3 C11 C12 C13 169.8(2)
C10 C11 C12 C13 -9.8(2)
O3 C11 C12 C15 -77.4(3)
C10 C11 C12 C15 103.0(2)
C17 C12 C13 C14 -85.4(2)
C11 C12 C13 C14 148.49(19)
C15 C12 C13 C14 29.5(2)
C17 C12 C13 C9 153.0(2)
C11 C12 C13 C9 26.9(2)
C15 C12 C13 C9 -92.1(2)
C8 C9 C13 C14 87.1(3)
C10 C9 C13 C14 -147.8(2)
C8 C9 C13 C12 -160.0(2)
C10 C9 C13 C12 -34.9(2)
C15 O4 C14 C22 -97.9(2)
C15 O4 C14 C23 143.3(2)
C15 O4 C14 C13 20.8(3)
C12 C13 C14 O4 -30.6(2)
C9 C13 C14 O4 81.8(2)
C12 C13 C14 C22 86.1(2)
C9 C13 C14 C22 -161.5(2)
C12 C13 C14 C23 -145.7(2)
C9 C13 C14 C23 -33.3(3)
C14 O4 C15 O1 -126.0(2)
C14 O4 C15 C12 -2.0(3)
C14 O4 C15 C16 112.5(2)
C17 C12 C15 O1 -132.9(2)
C11 C12 C15 O1 -11.1(3)
C13 C12 C15 O1 102.9(2)
C17 C12 C15 O4 106.7(2)
C11 C12 C15 O4 -131.44(19)
C13 C12 C15 O4 -17.5(2)
C17 C12 C15 C16 -10.0(2)
C11 C12 C15 C16 111.9(2)
C13 C12 C15 C16 -134.16(19)
C17 N1 C16 C19 121.1(2)
C18 N1 C16 C19 -66.0(3)
C17 N1 C16 C15 -6.4(3)
C18 N1 C16 C15 166.5(2)
O1 C15 C16 N1 135.02(19)
O4 C15 C16 N1 -104.7(2)
C12 C15 C16 N1 9.8(2)
O1 C15 C16 C19 9.1(3)
O4 C15 C16 C19 129.4(2)
C12 C15 C16 C19 -116.1(2)
C18 N1 C17 O2 7.1(4)
C16 N1 C17 O2 -180.0(2)
C18 N1 C17 C12 -172.8(2)
C16 N1 C17 C12 0.1(3)
C11 C12 C17 O2 63.9(3)
C13 C12 C17 O2 -59.1(3)
C15 C12 C17 O2 -173.6(2)
C11 C12 C17 N1 -116.1(2)
C13 C12 C17 N1 120.9(2)
C15 C12 C17 N1 6.4(2)
N1 C16 C19 C21 87.0(3)
C15 C16 C19 C21 -152.9(2)
N1 C16 C19 C20 -41.3(3)
C15 C16 C19 C20 78.8(3)
